data_7210390
loop_
_publ_author_name
'Yang, Feilong'
'Zheng, Qingshu'
'Chen, Zhenxia'
'Ling, Yun'
'Liu, Xiaofeng'
'Weng, Linhong'
'Zhou, Yaming'

_publ_section_title
;
 A three-dimensional structure built of paddle-wheel and
 triazolate-dinuclear metal clusters: synthesis, deformation and
 reformation of paddle-wheel unit in the single-crystal-to-single-crystal
 transformation
;
_journal_issue 35
_journal_name_full CrystEngComm
_journal_page_first 7031
_journal_paper_doi 10.1039/c3ce40855h
_journal_volume 15
_journal_year 2013
_chemical_formula_moiety 'C18 H11 N5 O8.5 Zn2, (C2 H8 N), (H2 O)'
_chemical_formula_sum 'C20 H21 N6 O9.5 Zn2'
_chemical_formula_weight 628.17
_chemical_name_systematic
; 
 ? 
;
_space_group_crystal_system monoclinic
_space_group_IT_number 7
_space_group_name_Hall 'P -2yc'
_space_group_name_H-M_alt 'P 1 c 1'
_symmetry_space_group_name_Hall 'P -2yc'
_symmetry_space_group_name_H-M 'P 1 c 1'
_atom_sites_solution_hydrogens mixed
_audit_creation_method SHELXL-2013
_cell_angle_alpha 90
_cell_angle_beta 105.466(6)
_cell_angle_gamma 90
_cell_formula_units_Z 4
_cell_length_a 8.230(4)
_cell_length_b 21.274(10)
_cell_length_c 14.195(7)
_cell_measurement_reflns_used 922
_cell_measurement_temperature 293(2)
_cell_measurement_theta_max 26.352
_cell_measurement_theta_min 2.740
_cell_volume 2395(2)
_computing_cell_refinement 'Bruker SMART'
_computing_data_collection 'Bruker SMART'
_computing_data_reduction 'Bruker SAINT'
_computing_molecular_graphics 'Bruker SHELXTL'
_computing_publication_material 'Bruker SHELXTL'
_computing_structure_refinement 'SHELXL-2013 (Sheldrick, 2013)'
_computing_structure_solution 'Bruker SHELXTL'
_diffrn_ambient_temperature 293(2)
_diffrn_measured_fraction_theta_full 0.986
_diffrn_measured_fraction_theta_max 0.990
_diffrn_measurement_device_type 'CCD area detector'
_diffrn_measurement_method 'phi and omega scans'
_diffrn_radiation_type MoK\a
_diffrn_radiation_wavelength 0.71073
_diffrn_reflns_av_R_equivalents 0.0977
_diffrn_reflns_av_unetI/netI 0.0941
_diffrn_reflns_Laue_measured_fraction_full 0.986
_diffrn_reflns_Laue_measured_fraction_max 0.990
_diffrn_reflns_limit_h_max 7
_diffrn_reflns_limit_h_min -9
_diffrn_reflns_limit_k_max 25
_diffrn_reflns_limit_k_min -23
_diffrn_reflns_limit_l_max 16
_diffrn_reflns_limit_l_min -16
_diffrn_reflns_number 11543
_diffrn_reflns_point_group_measured_fraction_full 0.804
_diffrn_reflns_point_group_measured_fraction_max 0.807
_diffrn_reflns_theta_full 25.242
_diffrn_reflns_theta_max 25.199
_diffrn_reflns_theta_min 1.770
_exptl_absorpt_coefficient_mu 2.069
_exptl_absorpt_correction_T_max 1.000
_exptl_absorpt_correction_T_min 0.729
_exptl_absorpt_correction_type multi-scan
_exptl_absorpt_process_details sadabs
_exptl_crystal_colour colorless
_exptl_crystal_density_diffrn 1.742
_exptl_crystal_description block
_exptl_crystal_F_000 1276
_exptl_crystal_size_max 0.410
_exptl_crystal_size_mid 0.150
_exptl_crystal_size_min 0.120
_refine_diff_density_max 1.014
_refine_diff_density_min -0.863
_refine_diff_density_rms 0.139
_refine_ls_abs_structure_details
; 
 Classical Flack method preferred over Parsons because s.u. lower. 
;
_refine_ls_abs_structure_Flack 0.41(3)
_refine_ls_extinction_method none
_refine_ls_goodness_of_fit_ref 0.983
_refine_ls_hydrogen_treatment constr
_refine_ls_matrix_type full
_refine_ls_number_parameters 680
_refine_ls_number_reflns 6962
_refine_ls_number_restraints 29
_refine_ls_restrained_S_all 0.983
_refine_ls_R_factor_all 0.0780
_refine_ls_R_factor_gt 0.0566
_refine_ls_shift/su_max 0.002
_refine_ls_shift/su_mean 0.000
_refine_ls_structure_factor_coef Fsqd
_refine_ls_weighting_details
; 
 w=1/[\s^2^(Fo^2^)+(0.1038P)^2^] 
 where P=(Fo^2^+2Fc^2^)/3 
;
_refine_ls_weighting_scheme calc
_refine_ls_wR_factor_gt 0.1462
_refine_ls_wR_factor_ref 0.1663
_reflns_Friedel_coverage 0.626
_reflns_Friedel_fraction_full 0.621
_reflns_Friedel_fraction_max 0.623
_reflns_number_gt 5153
_reflns_number_total 6962
_reflns_threshold_expression 'I > 2\s(I)'
_cod_data_source_file c3ce40855h.txt
_cod_data_source_block MAC6'
_cod_original_formula_sum 'C20 H21 N6 O9.50 Zn2'
_cod_database_code 7210390
_shelx_space_group_comment
; 
The symmetry employed for this shelxl refinement is uniquely defined 
by the following loop, which should always be used as a source of 
symmetry information in preference to the above space-group names. 
They are only intended as comments. 
;
_shelx_estimated_absorpt_t_min 0.484
_shelx_estimated_absorpt_t_max 0.789
_shelxl_version_number 2013-2

loop_
_space_group_symop_operation_xyz
'x, y, z'
'x, -y, z+1/2'

loop_
_atom_site_label
_atom_site_type_symbol
_atom_site_fract_x
_atom_site_fract_y
_atom_site_fract_z
_atom_site_U_iso_or_equiv
_atom_site_adp_type
_atom_site_occupancy
_atom_site_site_symmetry_order
_atom_site_calc_flag
_atom_site_refinement_flags_posn
_atom_site_refinement_flags_adp
Zn1 Zn 0.3160(2) 0.16525(8) 0.43011(11) 0.0265(4) Uani 1 1 d . .
Zn2 Zn 0.3824(2) 0.33110(8) 0.40427(11) 0.0257(4) Uani 1 1 d . .
Zn3 Zn 0.0991(2) 0.22434(9) -0.00359(11) 0.0280(5) Uani 1 1 d . .
Zn4 Zn 0.64556(19) 0.27239(8) 0.82811(11) 0.0252(4) Uani 1 1 d . .
C1 C 0.2364(19) 0.1841(8) 0.2137(12) 0.024(4) Uani 1 1 d . .
C2 C 0.229(2) 0.2837(8) 0.2009(12) 0.029(4) Uani 1 1 d . .
C3 C 0.496(2) 0.2131(8) 0.6276(13) 0.028(4) Uani 1 1 d . .
C4 C 0.461(2) 0.3121(8) 0.6206(11) 0.024(4) Uani 1 1 d . .
C5 C 0.462(2) 0.0411(7) 0.4281(12) 0.032(4) Uani 1 1 d . .
C6 C 0.5744(19) -0.0087(7) 0.4830(12) 0.030(4) Uani 1 1 d . .
C7 C 0.585(2) -0.0667(7) 0.4430(12) 0.030(4) Uani 1 1 d . .
H7 H 0.5188 -0.0769 0.3809 0.036 Uiso 1 1 calc R U
C8 C 0.701(2) -0.1110(7) 0.5008(11) 0.026(4) Uani 1 1 d . .
C9 C 0.721(2) -0.1757(8) 0.4596(14) 0.034(4) Uani 1 1 d . .
C10 C 0.7974(19) -0.0968(8) 0.5919(13) 0.030(4) Uani 1 1 d . .
H10 H 0.8743 -0.1262 0.6266 0.036 Uiso 1 1 calc R U
C11 C 0.7818(19) -0.0388(7) 0.6340(12) 0.026(3) Uani 1 1 d . U
C12 C 0.670(2) 0.0037(8) 0.5803(13) 0.039(4) Uani 1 1 d . .
H12 H 0.6567 0.0421 0.6085 0.046 Uiso 1 1 calc R U
C13 C 0.879(2) -0.0233(7) 0.7388(12) 0.031(4) Uani 1 1 d . .
C14 C 0.9216(19) -0.0712(7) 0.8086(12) 0.030(4) Uani 1 1 d . .
H14 H 0.9024 -0.1130 0.7901 0.036 Uiso 1 1 calc R U
C15 C 0.9914(19) -0.0557(7) 0.9038(12) 0.029(4) Uani 1 1 d . .
C16 C 1.031(2) -0.1071(8) 0.9805(14) 0.038(4) Uani 1 1 d . .
C17 C 1.032(2) 0.0057(7) 0.9320(12) 0.033(4) Uani 1 1 d . .
H17 H 1.0818 0.0151 0.9973 0.039 Uiso 1 1 calc R U
C18 C 0.999(2) 0.0525(7) 0.8647(11) 0.031(4) Uani 1 1 d . .
C19 C 1.039(2) 0.1198(7) 0.8918(12) 0.040(4) Uani 1 1 d . .
C20 C 0.921(2) 0.0379(7) 0.7658(11) 0.031(4) Uani 1 1 d . .
H20 H 0.8986 0.0697 0.7191 0.037 Uiso 1 1 calc R U
C21 C 0.641(2) 0.4051(8) 0.3579(13) 0.035(4) Uani 1 1 d . .
C22 C 0.6714(19) 0.4560(7) 0.4343(11) 0.027(3) Uani 1 1 d . .
C23 C 0.629(2) 0.5189(7) 0.4088(12) 0.036(4) Uani 1 1 d . .
H23 H 0.5810 0.5305 0.3442 0.043 Uiso 1 1 calc R U
C24 C 0.661(2) 0.5632(7) 0.4836(11) 0.029(4) Uani 1 1 d . .
C25 C 0.5980(19) 0.6307(7) 0.4563(12) 0.031(4) Uani 1 1 d . .
C26 C 0.735(2) 0.5483(8) 0.5764(12) 0.033(4) Uani 1 1 d . .
H26 H 0.7476 0.5790 0.6244 0.040 Uiso 1 1 calc R U
C27 C 0.796(2) 0.4869(8) 0.6032(12) 0.031(4) Uani 1 1 d . .
C28 C 0.755(2) 0.4416(8) 0.5280(12) 0.034(4) Uani 1 1 d . .
H28 H 0.7870 0.4001 0.5431 0.040 Uiso 1 1 calc R U
C29 C 0.8955(19) 0.4697(7) 0.7024(11) 0.025(3) Uani 1 1 d . .
C30 C 1.0077(19) 0.5140(7) 0.7590(11) 0.027(4) Uani 1 1 d . .
H30 H 1.0194 0.5532 0.7325 0.033 Uiso 1 1 calc R U
C31 C 1.100(2) 0.5003(7) 0.8523(12) 0.032(4) Uani 1 1 d . .
C32 C 1.223(2) 0.5504(9) 0.9100(14) 0.041(5) Uani 1 1 d . .
C33 C 1.0957(19) 0.4412(7) 0.8917(12) 0.030(4) Uani 1 1 d . .
H33 H 1.1651 0.4317 0.9533 0.036 Uiso 1 1 calc R U
C34 C 0.9869(19) 0.3961(7) 0.8384(13) 0.029(4) Uani 1 1 d . .
C35 C 0.9777(19) 0.3309(7) 0.8740(11) 0.022(3) Uani 1 1 d . .
C36 C 0.888(2) 0.4106(7) 0.7437(11) 0.029(4) Uani 1 1 d . .
H36 H 0.8170 0.3802 0.7078 0.035 Uiso 1 1 calc R U
C37 C 0.885(3) 0.2937(12) 0.267(2) 0.091(9) Uani 1 1 d . .
H37A H 0.9016 0.3015 0.3360 0.137 Uiso 1 1 calc R U
H37B H 0.9375 0.3266 0.2396 0.137 Uiso 1 1 calc R U
H37C H 0.9356 0.2541 0.2589 0.137 Uiso 1 1 calc R U
C38 C 0.626(3) 0.2293(9) 0.2016(18) 0.072(7) Uani 1 1 d . .
H38A H 0.6723 0.2071 0.1558 0.108 Uiso 1 1 calc R U
H38B H 0.5060 0.2322 0.1765 0.108 Uiso 1 1 calc R U
H38C H 0.6530 0.2071 0.2627 0.108 Uiso 1 1 calc R U
C39 C 1.1278(19) 0.2447(11) 0.6760(16) 0.088(9) Uani 1 1 d D .
H39A H 1.1874 0.2402 0.6268 0.132 Uiso 1 1 calc R U
H39B H 1.1964 0.2292 0.7372 0.132 Uiso 1 1 calc R U
H39C H 1.1027 0.2883 0.6827 0.132 Uiso 1 1 calc R U
C40 C 0.857(3) 0.2458(11) 0.5791(16) 0.097(8) Uani 1 1 d D U
H40A H 0.8504 0.2873 0.6045 0.145 Uiso 1 1 calc R U
H40B H 0.7481 0.2261 0.5661 0.145 Uiso 1 1 calc R U
H40C H 0.8911 0.2484 0.5197 0.145 Uiso 1 1 calc R U
N1 N 0.2855(16) 0.2058(6) 0.3012(10) 0.029(3) Uani 1 1 d . .
N2 N 0.2811(16) 0.2709(6) 0.2921(10) 0.026(3) Uani 1 1 d . U
N3 N 0.1949(16) 0.2306(6) 0.1467(9) 0.022(3) Uani 1 1 d . .
N4 N 0.2243(18) 0.1227(6) 0.1891(10) 0.036(4) Uani 1 1 d . U
H4A H 0.2506 0.0944 0.2339 0.043 Uiso 1 1 calc R U
H4B H 0.1903 0.1118 0.1287 0.043 Uiso 1 1 calc R U
N5 N 0.217(2) 0.3421(7) 0.1647(11) 0.049(4) Uani 1 1 d . .
H5A H 0.2441 0.3737 0.2035 0.059 Uiso 1 1 calc R U
H5B H 0.1811 0.3481 0.1026 0.059 Uiso 1 1 calc R U
N6 N 0.4274(16) 0.2245(6) 0.5347(9) 0.025(3) Uani 1 1 d . .
N7 N 0.4043(16) 0.2914(6) 0.5304(9) 0.028(3) Uani 1 1 d . .
N8 N 0.5244(18) 0.2649(6) 0.6882(10) 0.030(3) Uani 1 1 d . .
N9 N 0.548(2) 0.1548(7) 0.6719(11) 0.048(5) Uani 1 1 d . .
H9A H 0.5361 0.1213 0.6370 0.058 Uiso 1 1 calc R U
H9B H 0.5919 0.1527 0.7340 0.058 Uiso 1 1 calc R U
N10 N 0.466(2) 0.3733(6) 0.6488(11) 0.047(4) Uani 1 1 d . .
H10A H 0.4292 0.4022 0.6060 0.056 Uiso 1 1 calc R U
H10B H 0.5052 0.3831 0.7094 0.056 Uiso 1 1 calc R U
N11 N 0.6973(19) 0.2917(7) 0.2166(11) 0.046(4) Uani 1 1 d . .
H11A H 0.6379 0.3156 0.2552 0.056 Uiso 1 1 calc R U
H11B H 0.6782 0.3123 0.1536 0.056 Uiso 1 1 calc R U
N12 N 0.9753(17) 0.2099(6) 0.6485(10) 0.045(4) Uani 1 1 d D .
H12A H 0.9942 0.1699 0.6204 0.054 Uiso 1 1 calc R U
H12B H 0.9339 0.2018 0.7052 0.054 Uiso 1 1 calc R U
O1 O 0.4480(16) 0.0908(5) 0.4764(9) 0.043(3) Uani 1 1 d . .
O2 O 0.3879(18) 0.0327(6) 0.3418(9) 0.055(4) Uani 1 1 d . .
O3 O 0.6034(13) -0.1914(5) 0.3812(8) 0.030(3) Uani 1 1 d . .
O4 O 0.8312(12) -0.2119(5) 0.5023(8) 0.025(2) Uani 1 1 d . .
O5 O 1.0896(15) -0.1605(5) 0.9571(9) 0.036(3) Uani 1 1 d . .
O6 O 1.0046(17) -0.0985(6) 1.0606(9) 0.050(3) Uani 1 1 d . .
O7 O 1.1125(15) 0.1324(5) 0.9807(8) 0.038(3) Uani 1 1 d . .
O8 O 0.988(2) 0.1631(5) 0.8312(10) 0.074(5) Uani 1 1 d . .
O9 O 0.6072(14) 0.3498(5) 0.3867(9) 0.040(3) Uani 1 1 d . .
O10 O 0.6435(19) 0.4172(6) 0.2736(8) 0.058(4) Uani 1 1 d . .
O11 O 0.5799(15) 0.6461(5) 0.3685(8) 0.036(3) Uani 1 1 d . .
O12 O 0.5816(16) 0.6666(5) 0.5222(8) 0.048(3) Uani 1 1 d . .
O13 O 1.2366(17) 0.5982(6) 0.8589(9) 0.051(4) Uani 1 1 d . .
O14 O 1.2959(18) 0.5419(6) 0.9966(10) 0.056(4) Uani 1 1 d . .
O15 O 1.0628(15) 0.3154(5) 0.9564(8) 0.033(3) Uani 1 1 d . .
O16 O 0.8715(15) 0.2940(5) 0.8164(9) 0.038(3) Uani 1 1 d . .
O17 O 0.3300(16) 0.2376(5) -0.0413(10) 0.060(4) Uani 1 1 d . .
H17A H 0.3842 0.2121 -0.0676 0.089 Uiso 1 1 d R U
H17B H 0.3767 0.2735 -0.0390 0.089 Uiso 1 1 d R U
O18 O 0.314(3) 0.0523(14) 0.689(2) 0.217(18) Uani 1 1 d . .
O19 O 0.339(3) 0.5259(8) 0.6640(14) 0.114(7) Uani 1 1 d . .
H19A H 0.3837 0.5569 0.6426 0.172 Uiso 1 1 d R U
H19B H 0.3371 0.5344 0.7222 0.172 Uiso 1 1 d R U

loop_
_atom_site_aniso_label
_atom_site_aniso_U_11
_atom_site_aniso_U_22
_atom_site_aniso_U_33
_atom_site_aniso_U_23
_atom_site_aniso_U_13
_atom_site_aniso_U_12
Zn1 0.0358(10) 0.0198(10) 0.0171(10) -0.0003(7) -0.0049(8) 0.0035(8)
Zn2 0.0377(10) 0.0186(9) 0.0145(9) -0.0009(7) -0.0043(8) 0.0029(7)
Zn3 0.0396(11) 0.0202(10) 0.0166(10) 0.0011(8) -0.0059(8) -0.0022(8)
Zn4 0.0341(10) 0.0196(9) 0.0150(9) 0.0001(7) -0.0053(7) -0.0040(8)
C1 0.020(8) 0.020(9) 0.024(9) -0.002(7) -0.007(7) 0.000(6)
C2 0.040(10) 0.024(10) 0.014(9) -0.003(7) -0.005(7) -0.003(7)
C3 0.035(10) 0.019(9) 0.029(10) 0.000(7) 0.008(8) 0.010(7)
C4 0.033(9) 0.028(9) 0.015(9) 0.000(7) 0.014(8) -0.003(7)
C5 0.042(10) 0.011(7) 0.030(10) -0.001(7) -0.013(8) 0.010(6)
C6 0.033(9) 0.023(8) 0.021(9) -0.002(7) -0.012(7) 0.012(6)
C7 0.046(10) 0.021(8) 0.018(8) 0.004(6) -0.002(7) -0.003(7)
C8 0.043(10) 0.019(8) 0.008(7) -0.008(6) -0.007(7) 0.002(7)
C9 0.050(11) 0.021(9) 0.035(11) -0.003(7) 0.019(10) -0.006(8)
C10 0.025(8) 0.027(8) 0.030(10) 0.007(7) -0.008(7) 0.013(7)
C11 0.024(6) 0.028(6) 0.021(6) -0.005(5) -0.003(5) 0.002(5)
C12 0.060(11) 0.018(8) 0.027(9) -0.011(6) -0.006(8) 0.013(7)
C13 0.046(10) 0.018(8) 0.020(8) -0.010(6) -0.005(7) -0.002(7)
C14 0.031(9) 0.020(8) 0.029(9) -0.008(6) -0.012(7) 0.006(6)
C15 0.031(9) 0.019(8) 0.034(10) 0.006(6) 0.002(8) 0.004(6)
C16 0.047(11) 0.027(9) 0.039(11) 0.004(8) 0.008(8) 0.003(8)
C17 0.039(9) 0.036(9) 0.016(8) -0.008(7) -0.003(7) 0.000(7)
C18 0.047(10) 0.020(7) 0.026(9) -0.004(6) 0.012(8) 0.001(7)
C19 0.047(11) 0.025(9) 0.035(10) -0.004(7) -0.009(8) 0.000(7)
C20 0.042(10) 0.022(8) 0.020(8) -0.003(6) -0.007(7) -0.001(7)
C21 0.039(10) 0.039(10) 0.029(10) -0.005(7) 0.011(8) 0.001(8)
C22 0.034(9) 0.025(8) 0.017(8) 0.012(6) -0.002(7) 0.002(7)
C23 0.047(10) 0.030(9) 0.021(9) 0.007(7) -0.006(7) -0.011(7)
C24 0.039(9) 0.034(8) 0.016(8) 0.006(6) 0.011(7) 0.013(7)
C25 0.035(9) 0.021(8) 0.036(9) 0.008(7) 0.008(7) 0.004(7)
C26 0.041(10) 0.027(8) 0.029(9) -0.001(7) 0.005(8) -0.003(7)
C27 0.039(9) 0.033(9) 0.014(8) 0.001(7) -0.006(7) -0.015(7)
C28 0.047(10) 0.027(9) 0.032(10) 0.009(7) 0.018(8) 0.013(7)
C29 0.029(8) 0.021(7) 0.015(7) -0.002(6) -0.009(6) 0.001(6)
C30 0.029(8) 0.028(8) 0.016(8) 0.006(6) -0.011(6) 0.000(6)
C31 0.045(10) 0.024(8) 0.017(8) 0.001(6) -0.010(7) -0.010(7)
C32 0.041(10) 0.035(10) 0.034(11) -0.006(8) -0.011(9) -0.002(8)
C33 0.030(9) 0.026(9) 0.021(9) 0.000(7) -0.017(7) -0.002(7)
C34 0.020(8) 0.026(9) 0.041(11) -0.001(7) 0.010(8) -0.002(6)
C35 0.022(8) 0.023(8) 0.015(8) -0.006(6) -0.004(7) -0.005(6)
C36 0.034(9) 0.027(9) 0.014(8) 0.000(6) -0.015(7) -0.007(7)
C37 0.056(15) 0.085(18) 0.13(2) -0.029(16) 0.024(15) -0.009(13)
C38 0.069(15) 0.055(13) 0.100(19) -0.005(12) 0.035(14) 0.000(11)
C39 0.030(11) 0.15(2) 0.087(18) -0.065(16) 0.030(11) -0.008(12)
C40 0.089(13) 0.110(13) 0.102(13) -0.002(11) 0.044(11) 0.016(10)
N1 0.036(8) 0.022(7) 0.020(8) -0.004(6) -0.008(6) -0.001(6)
N2 0.028(5) 0.023(5) 0.020(6) -0.010(4) -0.003(4) -0.002(4)
N3 0.031(7) 0.022(7) 0.009(6) 0.001(6) -0.002(5) -0.002(5)
N4 0.054(8) 0.024(7) 0.016(7) -0.001(5) -0.016(6) 0.008(6)
N5 0.098(13) 0.024(8) 0.013(8) 0.004(6) -0.005(7) -0.005(8)
N6 0.035(7) 0.016(6) 0.014(7) 0.003(5) -0.012(6) 0.005(5)
N7 0.043(8) 0.018(7) 0.013(7) 0.003(5) -0.010(6) 0.003(6)
N8 0.052(9) 0.014(7) 0.017(7) 0.000(6) -0.005(6) 0.002(6)
N9 0.091(13) 0.020(7) 0.016(8) -0.002(6) -0.017(7) 0.026(7)
N10 0.095(12) 0.014(7) 0.023(8) -0.001(6) -0.001(8) 0.009(7)
N11 0.046(9) 0.047(9) 0.046(9) 0.000(7) 0.014(7) 0.008(7)
N12 0.054(10) 0.045(8) 0.029(8) -0.003(6) -0.001(7) -0.009(7)
O1 0.058(8) 0.031(7) 0.024(7) -0.009(5) -0.017(6) 0.022(6)
O2 0.082(10) 0.041(8) 0.020(7) -0.003(5) -0.027(7) 0.017(7)
O3 0.037(6) 0.023(6) 0.018(6) -0.012(4) -0.015(5) 0.006(5)
O4 0.016(5) 0.028(6) 0.029(6) -0.008(5) 0.002(5) 0.006(5)
O5 0.042(7) 0.028(6) 0.032(7) 0.003(5) -0.002(5) 0.005(5)
O6 0.077(10) 0.045(7) 0.035(7) -0.002(6) 0.025(7) 0.011(6)
O7 0.054(7) 0.029(6) 0.022(6) -0.009(5) -0.003(5) -0.004(5)
O8 0.140(15) 0.019(6) 0.045(8) -0.002(5) -0.005(9) -0.004(7)
O9 0.046(7) 0.019(6) 0.048(8) -0.005(5) 0.001(6) -0.001(5)
O10 0.100(12) 0.056(8) 0.015(6) -0.010(5) 0.007(7) -0.013(7)
O11 0.053(7) 0.026(6) 0.019(6) 0.003(5) -0.008(5) -0.004(5)
O12 0.074(9) 0.034(6) 0.027(6) 0.002(5) 0.000(6) 0.014(5)
O13 0.078(9) 0.028(7) 0.033(8) 0.000(6) -0.009(6) -0.030(6)
O14 0.079(10) 0.041(8) 0.027(8) 0.004(6) -0.021(7) -0.024(7)
O15 0.046(7) 0.018(5) 0.026(7) 0.007(5) -0.008(5) -0.007(5)
O16 0.057(8) 0.018(6) 0.029(6) -0.002(5) -0.003(6) -0.003(5)
O17 0.047(8) 0.054(8) 0.092(11) -0.035(7) 0.045(8) -0.013(6)
O18 0.15(2) 0.24(3) 0.20(3) 0.17(3) -0.06(2) -0.053(19)
O19 0.16(2) 0.084(13) 0.089(14) -0.028(10) 0.023(14) 0.023(12)

loop_
_atom_type_symbol
_atom_type_description
_atom_type_scat_dispersion_real
_atom_type_scat_dispersion_imag
_atom_type_scat_source
C C 0.0033 0.0016 'International Tables Vol C Tables 4.2.6.8 and 6.1.1.4'
H H 0.0000 0.0000 'International Tables Vol C Tables 4.2.6.8 and 6.1.1.4'
N N 0.0061 0.0033 'International Tables Vol C Tables 4.2.6.8 and 6.1.1.4'
O O 0.0106 0.0060 'International Tables Vol C Tables 4.2.6.8 and 6.1.1.4'
Zn Zn 0.2839 1.4301 'International Tables Vol C Tables 4.2.6.8 and 6.1.1.4'

loop_
_geom_angle_atom_site_label_1
_geom_angle_atom_site_label_2
_geom_angle_atom_site_label_3
_geom_angle
_geom_angle_site_symmetry_1
_geom_angle_site_symmetry_3
O1 Zn1 N1 126.4(5) . .
O1 Zn1 N6 99.3(5) . .
N1 Zn1 N6 109.6(5) . .
O1 Zn1 O5 111.1(5) . 2_454
N1 Zn1 O5 107.7(5) . 2_454
N6 Zn1 O5 99.0(5) . 2_454
O13 Zn2 N7 122.9(6) 2_464 .
O13 Zn2 O9 108.8(6) 2_464 .
N7 Zn2 O9 110.2(6) . .
O13 Zn2 N2 98.1(5) 2_464 .
N7 Zn2 N2 111.4(6) . .
O9 Zn2 N2 103.3(5) . .
O7 Zn3 O15 158.0(5) 1_454 1_454
O7 Zn3 N3 99.4(5) 1_454 .
O15 Zn3 N3 102.4(5) 1_454 .
O7 Zn3 O17 91.3(5) 1_454 .
O15 Zn3 O17 82.9(5) 1_454 .
N3 Zn3 O17 97.5(5) . .
O7 Zn3 O4 88.4(5) 1_454 2_454
O15 Zn3 O4 92.9(4) 1_454 2_454
N3 Zn3 O4 94.4(4) . 2_454
O17 Zn3 O4 168.0(5) . 2_454
O11 Zn4 O3 125.6(5) 2_565 2
O11 Zn4 O16 99.2(5) 2_565 .
O3 Zn4 O16 120.6(5) 2 .
O11 Zn4 N8 105.2(5) 2_565 .
O3 Zn4 N8 102.9(5) 2 .
O16 Zn4 N8 99.7(6) . .
N1 C1 N4 125.4(15) . .
N1 C1 N3 112.0(14) . .
N4 C1 N3 122.6(15) . .
N2 C2 N5 123.8(16) . .
N2 C2 N3 111.2(15) . .
N5 C2 N3 125.0(16) . .
N6 C3 N8 115.8(15) . .
N6 C3 N9 127.8(16) . .
N8 C3 N9 116.4(16) . .
N7 C4 N10 125.5(15) . .
N7 C4 N8 113.6(14) . .
N10 C4 N8 120.9(15) . .
O2 C5 O1 124.3(14) . .
O2 C5 C6 119.5(14) . .
O1 C5 C6 116.2(15) . .
C7 C6 C12 119.4(14) . .
C7 C6 C5 121.6(14) . .
C12 C6 C5 119.0(14) . .
C6 C7 C8 117.4(14) . .
C6 C7 H7 121.3 . .
C8 C7 H7 121.3 . .
C10 C8 C7 121.9(14) . .
C10 C8 C9 118.2(15) . .
C7 C8 C9 119.9(15) . .
O4 C9 O3 123.1(15) . .
O4 C9 C8 121.5(17) . .
O3 C9 C8 115.2(16) . .
C8 C10 C11 120.6(14) . .
C8 C10 H10 119.7 . .
C11 C10 H10 119.7 . .
C12 C11 C10 118.1(15) . .
C12 C11 C13 120.1(14) . .
C10 C11 C13 121.7(14) . .
C11 C12 C6 122.4(15) . .
C11 C12 H12 118.8 . .
C6 C12 H12 118.8 . .
C20 C13 C14 119.6(14) . .
C20 C13 C11 120.3(14) . .
C14 C13 C11 120.0(14) . .
C15 C14 C13 119.2(14) . .
C15 C14 H14 120.4 . .
C13 C14 H14 120.4 . .
C14 C15 C17 121.4(14) . .
C14 C15 C16 119.5(15) . .
C17 C15 C16 119.1(15) . .
O6 C16 O5 122.2(17) . .
O6 C16 C15 120.0(15) . .
O5 C16 C15 117.8(16) . .
C18 C17 C15 120.2(15) . .
C18 C17 H17 119.9 . .
C15 C17 H17 119.9 . .
C17 C18 C20 119.4(14) . .
C17 C18 C19 122.2(15) . .
C20 C18 C19 118.4(14) . .
O8 C19 O7 120.6(14) . .
O8 C19 C18 121.1(15) . .
O7 C19 C18 118.0(15) . .
C13 C20 C18 119.9(14) . .
C13 C20 H20 120.0 . .
C18 C20 H20 120.0 . .
O10 C21 O9 123.8(16) . .
O10 C21 C22 120.5(16) . .
O9 C21 C22 115.6(15) . .
C28 C22 C23 119.5(15) . .
C28 C22 C21 119.1(14) . .
C23 C22 C21 121.1(14) . .
C24 C23 C22 117.7(14) . .
C24 C23 H23 121.1 . .
C22 C23 H23 121.1 . .
C26 C24 C23 122.4(15) . .
C26 C24 C25 120.3(14) . .
C23 C24 C25 117.2(14) . .
O12 C25 O11 125.2(14) . .
O12 C25 C24 118.8(14) . .
O11 C25 C24 115.8(14) . .
C24 C26 C27 121.4(15) . .
C24 C26 H26 119.3 . .
C27 C26 H26 119.3 . .
C28 C27 C26 115.5(15) . .
C28 C27 C29 120.9(15) . .
C26 C27 C29 123.5(14) . .
C22 C28 C27 122.9(15) . .
C22 C28 H28 118.5 . .
C27 C28 H28 118.5 . .
C36 C29 C30 117.2(14) . .
C36 C29 C27 123.4(13) . .
C30 C29 C27 119.5(13) . .
C31 C30 C29 121.2(14) . .
C31 C30 H30 119.4 . .
C29 C30 H30 119.4 . .
C30 C31 C33 121.2(14) . .
C30 C31 C32 118.8(14) . .
C33 C31 C32 119.7(14) . .
O14 C32 O13 126.6(16) . .
O14 C32 C31 120.2(16) . .
O13 C32 C31 113.1(15) . .
C31 C33 C34 119.3(15) . .
C31 C33 H33 120.3 . .
C34 C33 H33 120.3 . .
C33 C34 C36 119.4(15) . .
C33 C34 C35 123.0(16) . .
C36 C34 C35 117.5(14) . .
O15 C35 O16 123.6(14) . .
O15 C35 C34 120.2(14) . .
O16 C35 C34 116.1(14) . .
C29 C36 C34 121.5(14) . .
C29 C36 H36 119.2 . .
C34 C36 H36 119.2 . .
N11 C37 H37A 109.5 . .
N11 C37 H37B 109.5 . .
H37A C37 H37B 109.5 . .
N11 C37 H37C 109.5 . .
H37A C37 H37C 109.5 . .
H37B C37 H37C 109.5 . .
N11 C38 H38A 109.5 . .
N11 C38 H38B 109.5 . .
H38A C38 H38B 109.5 . .
N11 C38 H38C 109.5 . .
H38A C38 H38C 109.5 . .
H38B C38 H38C 109.5 . .
N12 C39 H39A 109.5 . .
N12 C39 H39B 109.5 . .
H39A C39 H39B 109.5 . .
N12 C39 H39C 109.5 . .
H39A C39 H39C 109.5 . .
H39B C39 H39C 109.5 . .
N12 C40 H40A 109.5 . .
N12 C40 H40B 109.5 . .
H40A C40 H40B 109.5 . .
N12 C40 H40C 109.5 . .
H40A C40 H40C 109.5 . .
H40B C40 H40C 109.5 . .
C1 N1 N2 105.9(13) . .
C1 N1 Zn1 132.0(12) . .
N2 N1 Zn1 120.9(10) . .
C2 N2 N1 107.3(13) . .
C2 N2 Zn2 127.9(12) . .
N1 N2 Zn2 123.9(10) . .
C2 N3 C1 103.6(14) . .
C2 N3 Zn3 127.2(11) . .
C1 N3 Zn3 129.3(11) . .
C1 N4 H4A 120.0 . .
C1 N4 H4B 120.0 . .
H4A N4 H4B 120.0 . .
C2 N5 H5A 120.0 . .
C2 N5 H5B 120.0 . .
H5A N5 H5B 120.0 . .
C3 N6 N7 104.1(12) . .
C3 N6 Zn1 128.7(12) . .
N7 N6 Zn1 124.8(9) . .
C4 N7 N6 106.3(12) . .
C4 N7 Zn2 132.2(11) . .
N6 N7 Zn2 116.7(9) . .
C3 N8 C4 100.1(14) . .
C3 N8 Zn4 130.4(12) . .
C4 N8 Zn4 129.1(11) . .
C3 N9 H9A 120.0 . .
C3 N9 H9B 120.0 . .
H9A N9 H9B 120.0 . .
C4 N10 H10A 120.0 . .
C4 N10 H10B 120.0 . .
H10A N10 H10B 120.0 . .
C38 N11 C37 114.5(16) . .
C38 N11 H11A 108.6 . .
C37 N11 H11A 108.6 . .
C38 N11 H11B 108.6 . .
C37 N11 H11B 108.6 . .
H11A N11 H11B 107.6 . .
C40 N12 C39 107.8(14) . .
C40 N12 H12A 110.1 . .
C39 N12 H12A 110.1 . .
C40 N12 H12B 110.1 . .
C39 N12 H12B 110.1 . .
H12A N12 H12B 108.5 . .
C5 O1 Zn1 128.0(11) . .
C9 O3 Zn4 112.7(10) . 2_554
C9 O4 Zn3 131.5(11) . 2_655
C16 O5 Zn1 121.1(11) . 2_655
C19 O7 Zn3 107.0(10) . 1_656
C21 O9 Zn2 120.7(10) . .
C25 O11 Zn4 123.7(10) . 2_564
C32 O13 Zn2 125.1(12) . 2_665
C35 O15 Zn3 121.8(10) . 1_656
C35 O16 Zn4 125.8(10) . .
Zn3 O17 H17A 129.4 . .
Zn3 O17 H17B 122.3 . .
H17A O17 H17B 107.7 . .
H19A O19 H19B 107.7 . .

loop_
_geom_bond_atom_site_label_1
_geom_bond_atom_site_label_2
_geom_bond_distance
_geom_bond_site_symmetry_2
Zn1 O1 1.934(11) .
Zn1 N1 1.977(14) .
Zn1 N6 1.977(13) .
Zn1 O5 2.003(12) 2_454
Zn2 O13 1.926(11) 2_464
Zn2 N7 1.943(12) .
Zn2 O9 1.972(12) .
Zn2 N2 2.040(13) .
Zn3 O7 1.975(11) 1_454
Zn3 O15 2.018(11) 1_454
Zn3 N3 2.072(12) .
Zn3 O17 2.126(11) .
Zn3 O4 2.244(10) 2_454
Zn4 O11 1.948(11) 2_565
Zn4 O3 1.949(10) 2
Zn4 O16 1.965(13) .
Zn4 N8 1.977(14) .
C1 N1 1.28(2) .
C1 N4 1.35(2) .
C1 N3 1.35(2) .
C2 N2 1.28(2) .
C2 N5 1.34(2) .
C2 N3 1.35(2) .
C3 N6 1.31(2) .
C3 N8 1.38(2) .
C3 N9 1.41(2) .
C4 N7 1.32(2) .
C4 N10 1.36(2) .
C4 N8 1.39(2) .
C5 O2 1.23(2) .
C5 O1 1.281(19) .
C5 C6 1.484(19) .
C6 C7 1.37(2) .
C6 C12 1.42(2) .
C7 C8 1.44(2) .
C7 H7 0.9300 .
C8 C10 1.36(2) .
C8 C9 1.52(2) .
C9 O4 1.22(2) .
C9 O3 1.31(2) .
C10 C11 1.39(2) .
C10 H10 0.9300 .
C11 C12 1.37(2) .
C11 C13 1.52(2) .
C12 H12 0.9300 .
C13 C20 1.38(2) .
C13 C14 1.40(2) .
C14 C15 1.36(2) .
C14 H14 0.9300 .
C15 C17 1.38(2) .
C15 C16 1.52(2) .
C16 O6 1.23(2) .
C16 O5 1.31(2) .
C17 C18 1.36(2) .
C17 H17 0.9300 .
C18 C20 1.41(2) .
C18 C19 1.50(2) .
C19 O8 1.25(2) .
C19 O7 1.275(19) .
C20 H20 0.9300 .
C21 O10 1.23(2) .
C21 O9 1.30(2) .
C21 C22 1.51(2) .
C22 C28 1.36(2) .
C22 C23 1.41(2) .
C23 C24 1.39(2) .
C23 H23 0.9300 .
C24 C26 1.33(2) .
C24 C25 1.54(2) .
C25 O12 1.243(19) .
C25 O11 1.259(18) .
C26 C27 1.41(2) .
C26 H26 0.9300 .
C27 C28 1.41(2) .
C27 C29 1.47(2) .
C28 H28 0.9300 .
C29 C36 1.39(2) .
C29 C30 1.41(2) .
C30 C31 1.37(2) .
C30 H30 0.9300 .
C31 C33 1.38(2) .
C31 C32 1.55(2) .
C32 O14 1.23(2) .
C32 O13 1.27(2) .
C33 C34 1.39(2) .
C33 H33 0.9300 .
C34 C36 1.41(2) .
C34 C35 1.48(2) .
C35 O15 1.237(19) .
C35 O16 1.291(18) .
C36 H36 0.9300 .
C37 N11 1.52(2) .
C37 H37A 0.9600 .
C37 H37B 0.9600 .
C37 H37C 0.9600 .
C38 N11 1.44(2) .
C38 H38A 0.9600 .
C38 H38B 0.9600 .
C38 H38C 0.9600 .
C39 N12 1.419(12) .
C39 H39A 0.9600 .
C39 H39B 0.9600 .
C39 H39C 0.9600 .
C40 N12 1.411(12) .
C40 H40A 0.9600 .
C40 H40B 0.9600 .
C40 H40C 0.9600 .
N1 N2 1.392(18) .
N4 H4A 0.8600 .
N4 H4B 0.8600 .
N5 H5A 0.8600 .
N5 H5B 0.8600 .
N6 N7 1.435(18) .
N9 H9A 0.8600 .
N9 H9B 0.8600 .
N10 H10A 0.8600 .
N10 H10B 0.8600 .
N11 H11A 0.9700 .
N11 H11B 0.9700 .
N12 H12A 0.9700 .
N12 H12B 0.9700 .
O3 Zn4 1.949(10) 2_554
O4 Zn3 2.244(10) 2_655
O5 Zn1 2.003(12) 2_655
O7 Zn3 1.975(11) 1_656
O11 Zn4 1.948(11) 2_564
O13 Zn2 1.926(11) 2_665
O15 Zn3 2.018(11) 1_656
O17 H17A 0.8500 .
O17 H17B 0.8501 .
O19 H19A 0.8499 .
O19 H19B 0.8500 .
